data_1568869
loop_
_publ_author_name
'Nguyen, Yennie H.'
'Dang, Vinh Q.'
'Soares, Jo&#xe3;o Vitor'
'Wu, Judy I.'
'Teets, Thomas S.'

_publ_section_title
;
 Efficient blue-phosphorescent <i>trans</i>-bis(acyclic diaminocarbene)
 platinum(ii) acetylide complexes.
;
_journal_issue 18
_journal_name_full 'Chemical science'
_journal_page_first 4857
_journal_page_last 4862
_journal_paper_doi 10.1039/d3sc00712j
_journal_volume 14
_journal_year 2023
_chemical_formula_sum 'C38 H42 N4 Pt'
_chemical_formula_weight 749.84
_space_group_crystal_system triclinic
_space_group_IT_number 2
_space_group_name_Hall '-P 1'
_space_group_name_H-M_alt 'P -1'
_atom_sites_solution_hydrogens mixed
_audit_creation_method SHELXL-2018/3
_audit_update_record
;
2022-09-07 deposited with the CCDC.	2023-04-10 downloaded from the CCDC.
;
_cell_angle_alpha 84.973(2)
_cell_angle_beta 78.024(2)
_cell_angle_gamma 64.618(2)
_cell_formula_units_Z 2
_cell_length_a 9.2266(16)
_cell_length_b 9.9700(18)
_cell_length_c 19.841(4)
_cell_measurement_reflns_used 6345
_cell_measurement_temperature 123(2)
_cell_measurement_theta_max 27.52
_cell_measurement_theta_min 2.26
_cell_volume 1613.1(5)
_computing_cell_refinement 'Bruker SAINT'
_computing_data_collection 'Bruker APEX2'
_computing_data_reduction 'Bruker SAINT'
_computing_molecular_graphics 'Bruker SHELXTL'
_computing_publication_material 'Bruker SHELXTL'
_computing_structure_refinement 'SHELXL-2018/3 (Sheldrick, 2018)'
_computing_structure_solution 'SHELXT 2018/2 (Sheldrick, 2018)'
_diffrn_ambient_temperature 123(2)
_diffrn_measured_fraction_theta_full 0.999
_diffrn_measured_fraction_theta_max 0.999
_diffrn_measurement_device_type 'Bruker APEX-II CCD'
_diffrn_measurement_method '\f and \w scans'
_diffrn_radiation_type MoK\a
_diffrn_radiation_wavelength 0.71073
_diffrn_reflns_av_R_equivalents 0.0416
_diffrn_reflns_av_unetI/netI 0.0457
_diffrn_reflns_Laue_measured_fraction_full 0.999
_diffrn_reflns_Laue_measured_fraction_max 0.999
_diffrn_reflns_limit_h_max 11
_diffrn_reflns_limit_h_min -11
_diffrn_reflns_limit_k_max 12
_diffrn_reflns_limit_k_min -12
_diffrn_reflns_limit_l_max 24
_diffrn_reflns_limit_l_min -24
_diffrn_reflns_number 21145
_diffrn_reflns_point_group_measured_fraction_full 0.999
_diffrn_reflns_point_group_measured_fraction_max 0.999
_diffrn_reflns_theta_full 25.242
_diffrn_reflns_theta_max 26.372
_diffrn_reflns_theta_min 1.049
_exptl_absorpt_coefficient_mu 4.382
_exptl_absorpt_correction_T_max 0.7456
_exptl_absorpt_correction_T_min 0.5372
_exptl_absorpt_correction_type multi-scan
_exptl_absorpt_process_details sadabs
_exptl_crystal_colour colourless
_exptl_crystal_density_diffrn 1.544
_exptl_crystal_description Needle
_exptl_crystal_F_000 752
_exptl_crystal_size_max 0.320
_exptl_crystal_size_mid 0.090
_exptl_crystal_size_min 0.090
_refine_diff_density_max 1.252
_refine_diff_density_min -0.933
_refine_diff_density_rms 0.115
_refine_ls_extinction_method none
_refine_ls_goodness_of_fit_ref 1.044
_refine_ls_hydrogen_treatment mixed
_refine_ls_matrix_type full
_refine_ls_number_parameters 405
_refine_ls_number_reflns 6612
_refine_ls_number_restraints 2
_refine_ls_restrained_S_all 1.043
_refine_ls_R_factor_all 0.0439
_refine_ls_R_factor_gt 0.0302
_refine_ls_shift/su_max 0.000
_refine_ls_shift/su_mean 0.000
_refine_ls_structure_factor_coef Fsqd
_refine_ls_weighting_details 'w=1/[\s^2^(Fo^2^)+(0.0110P)^2^+3.0585P] where P=(Fo^2^+2Fc^2^)/3'
_refine_ls_weighting_scheme calc
_refine_ls_wR_factor_gt 0.0544
_refine_ls_wR_factor_ref 0.0601
_reflns_Friedel_coverage 0.000
_reflns_number_gt 4995
_reflns_number_total 6612
_reflns_threshold_expression 'I > 2\s(I)'
_cod_data_source_file d3sc00712j2.cif
_cod_data_source_block 4d
_cod_depositor_comments 'Adding full bibliography for 1568868--1568869.cif.'
_cod_database_code 1568869
_shelx_shelxl_version_number 2018/3
_shelx_space_group_comment
; 
The symmetry employed for this shelxl refinement is uniquely defined 
by the following loop, which should always be used as a source of 
symmetry information in preference to the above space-group names. 
They are only intended as comments. 
;
_shelx_estimated_absorpt_t_min 0.335
_shelx_estimated_absorpt_t_max 0.694

loop_
_space_group_symop_operation_xyz
'x, y, z'
'-x, -y, -z'

loop_
_atom_site_label
_atom_site_type_symbol
_atom_site_fract_x
_atom_site_fract_y
_atom_site_fract_z
_atom_site_U_iso_or_equiv
_atom_site_adp_type
_atom_site_occupancy
_atom_site_site_symmetry_order
_atom_site_calc_flag
_atom_site_refinement_flags_posn
_atom_site_refinement_flags_adp
_atom_site_refinement_flags_occupancy
_atom_site_disorder_assembly
_atom_site_disorder_group
Pt1 Pt 0.500000 0.000000 0.500000 0.01180(6) Uani 1 2 d S . P . .
N1 N 0.2088(4) 0.0188(4) 0.60368(17) 0.0154(8) Uani 1 1 d . . . . .
N2 N 0.1583(4) 0.2291(4) 0.53970(17) 0.0144(8) Uani 1 1 d D . . . .
H2 H 0.060(3) 0.260(5) 0.562(2) 0.017 Uiso 1 1 d D U . . .
C1 C 0.2655(5) 0.0911(5) 0.5529(2) 0.0162(9) Uani 1 1 d . . . . .
C2 C 0.0409(5) 0.0867(5) 0.6430(2) 0.0227(10) Uani 1 1 d . . . . .
H2A H 0.022529 0.179153 0.664291 0.034 Uiso 1 1 calc R U . . .
H2B H 0.024659 0.017982 0.679057 0.034 Uiso 1 1 calc R U . . .
H2C H -0.036315 0.108223 0.612037 0.034 Uiso 1 1 calc R U . . .
C3 C 0.3121(6) -0.1298(5) 0.6253(2) 0.0229(10) Uani 1 1 d . . . . .
H3A H 0.420264 -0.165217 0.595476 0.034 Uiso 1 1 calc R U . . .
H3B H 0.262204 -0.197495 0.621946 0.034 Uiso 1 1 calc R U . . .
H3C H 0.323267 -0.126237 0.673142 0.034 Uiso 1 1 calc R U . . .
C11 C 0.1857(5) 0.3167(5) 0.4810(2) 0.0151(9) Uani 1 1 d . . . . .
C12 C 0.2659(5) 0.4059(5) 0.4846(2) 0.0161(9) Uani 1 1 d . . . . .
C13 C 0.2828(5) 0.4954(5) 0.4272(2) 0.0189(10) Uani 1 1 d . . . . .
H13 H 0.337623 0.556867 0.427907 0.023 Uiso 1 1 calc R U . . .
C14 C 0.2199(5) 0.4944(5) 0.3696(2) 0.0209(10) Uani 1 1 d . . . . .
H14 H 0.233180 0.554113 0.330912 0.025 Uiso 1 1 calc R U . . .
C15 C 0.1381(5) 0.4069(5) 0.3684(2) 0.0198(10) Uani 1 1 d . . . . .
H15 H 0.095401 0.407287 0.328726 0.024 Uiso 1 1 calc R U . . .
C16 C 0.1172(5) 0.3185(5) 0.4242(2) 0.0153(9) Uani 1 1 d . . . . .
C17 C 0.3291(6) 0.4119(5) 0.5476(2) 0.0225(10) Uani 1 1 d . . . . .
H17A H 0.240444 0.435549 0.587872 0.034 Uiso 1 1 calc R U . . .
H17B H 0.370389 0.488612 0.541642 0.034 Uiso 1 1 calc R U . . .
H17C H 0.417637 0.315345 0.554299 0.034 Uiso 1 1 calc R U . . .
C18 C 0.0241(5) 0.2254(5) 0.4232(2) 0.0240(11) Uani 1 1 d . . . . .
H18A H -0.012625 0.238953 0.379174 0.036 Uiso 1 1 calc R U . . .
H18B H -0.070898 0.256449 0.460979 0.036 Uiso 1 1 calc R U . . .
H18C H 0.095573 0.120503 0.428959 0.036 Uiso 1 1 calc R U . . .
C20 C 0.5665(5) 0.0365(5) 0.5848(2) 0.0147(9) Uani 1 1 d . . . . .
C21 C 0.6493(5) 0.0833(5) 0.6974(2) 0.0147(9) Uani 1 1 d . . . . .
C22 C 0.7171(5) -0.0322(5) 0.7430(2) 0.0204(10) Uani 1 1 d . . . . .
H22 H 0.727259 -0.128802 0.735218 0.025 Uiso 1 1 calc R U . . .
C23 C 0.7696(6) -0.0068(5) 0.7996(2) 0.0213(10) Uani 1 1 d . . . . .
H23 H 0.815719 -0.086064 0.829896 0.026 Uiso 1 1 calc R U . . .
C24 C 0.7550(5) 0.1333(5) 0.8118(2) 0.0194(10) Uani 1 1 d . . . . .
H24 H 0.792116 0.149859 0.850213 0.023 Uiso 1 1 calc R U . . .
C25 C 0.6864(5) 0.2491(5) 0.7683(2) 0.0199(10) Uani 1 1 d . . . . .
H25 H 0.674640 0.345778 0.777117 0.024 Uiso 1 1 calc R U . . .
C26 C 0.6345(5) 0.2241(5) 0.7115(2) 0.0162(9) Uani 1 1 d . . . . .
H26 H 0.588014 0.304270 0.681622 0.019 Uiso 1 1 calc R U . . .
C27 C 0.5996(5) 0.0595(5) 0.6372(2) 0.0164(9) Uani 1 1 d . . . . .
Pt2 Pt 0.500000 0.500000 1.000000 0.01217(6) Uani 1 2 d S . P . .
N3 N 0.4235(4) 0.2881(4) 0.93504(17) 0.0152(8) Uani 1 1 d . . . . .
N4 N 0.3235(4) 0.5168(4) 0.88655(18) 0.0169(8) Uani 1 1 d D . . . .
H4 H 0.293(5) 0.477(5) 0.8581(19) 0.020 Uiso 1 1 d D U . . .
C4 C 0.4034(5) 0.4284(5) 0.9350(2) 0.0147(9) Uani 1 1 d . . . . .
C5 C 0.3547(5) 0.2309(5) 0.8897(2) 0.0210(10) Uani 1 1 d . . . . .
H5A H 0.238884 0.297224 0.891933 0.031 Uiso 1 1 calc R U . . .
H5B H 0.365650 0.131316 0.904837 0.031 Uiso 1 1 calc R U . . .
H5C H 0.413742 0.226146 0.842180 0.031 Uiso 1 1 calc R U . . .
C6 C 0.5127(6) 0.1811(5) 0.9836(2) 0.0247(11) Uani 1 1 d . . . . .
H6A H 0.569558 0.223791 1.005342 0.037 Uiso 1 1 calc R U . . .
H6B H 0.592623 0.090187 0.958857 0.037 Uiso 1 1 calc R U . . .
H6C H 0.435758 0.157604 1.019019 0.037 Uiso 1 1 calc R U . . .
C31 C 0.2588(5) 0.6771(5) 0.8867(2) 0.0172(10) Uani 1 1 d . . . . .
C32 C 0.3391(5) 0.7492(5) 0.8408(2) 0.0203(10) Uani 1 1 d . . . . .
C33 C 0.2699(6) 0.9039(5) 0.8423(2) 0.0243(11) Uani 1 1 d . . . . .
H33 H 0.323623 0.955502 0.812532 0.029 Uiso 1 1 calc R U . . .
C34 C 0.1249(6) 0.9837(5) 0.8861(2) 0.0279(12) Uani 1 1 d . . . . .
H34 H 0.081825 1.088929 0.887871 0.033 Uiso 1 1 calc R U . . .
C35 C 0.0427(6) 0.9096(5) 0.9274(2) 0.0252(11) Uani 1 1 d . . . . .
H35 H -0.059821 0.965199 0.955733 0.030 Uiso 1 1 calc R U . . .
C36 C 0.1068(5) 0.7555(5) 0.9285(2) 0.0188(10) Uani 1 1 d . . . . .
C37 C 0.4901(5) 0.6648(5) 0.7890(2) 0.0227(10) Uani 1 1 d . . . . .
H37A H 0.523287 0.734950 0.759632 0.034 Uiso 1 1 calc R U . . .
H37B H 0.467349 0.603338 0.760543 0.034 Uiso 1 1 calc R U . . .
H37C H 0.578347 0.601157 0.813184 0.034 Uiso 1 1 calc R U . . .
C38 C 0.0129(6) 0.6784(6) 0.9732(2) 0.0289(12) Uani 1 1 d . . . . .
H38A H 0.013793 0.599534 0.946743 0.043 Uiso 1 1 calc R U . . .
H38B H -0.100063 0.750286 0.988793 0.043 Uiso 1 1 calc R U . . .
H38C H 0.063893 0.635200 1.013309 0.043 Uiso 1 1 calc R U . . .
C40 C 0.6928(5) 0.4674(5) 0.9239(2) 0.0159(9) Uani 1 1 d . . . . .
C41 C 0.9391(5) 0.4556(5) 0.8245(2) 0.0163(9) Uani 1 1 d . . . . .
C42 C 0.9613(6) 0.5876(5) 0.8150(2) 0.0216(10) Uani 1 1 d . . . . .
H42 H 0.885469 0.673126 0.841244 0.026 Uiso 1 1 calc R U . . .
C43 C 1.0925(6) 0.5952(6) 0.7679(2) 0.0256(11) Uani 1 1 d . . . . .
H43 H 1.106910 0.684569 0.762128 0.031 Uiso 1 1 calc R U . . .
C44 C 1.2016(6) 0.4703(6) 0.7295(2) 0.0276(12) Uani 1 1 d . . . . .
H44 H 1.293320 0.473381 0.698311 0.033 Uiso 1 1 calc R U . . .
C45 C 1.1787(6) 0.3409(6) 0.7360(2) 0.0270(12) Uani 1 1 d . . . . .
H45 H 1.252388 0.256870 0.708361 0.032 Uiso 1 1 calc R U . . .
C46 C 1.0475(5) 0.3346(5) 0.7831(2) 0.0200(10) Uani 1 1 d . . . . .
H46 H 1.031600 0.245952 0.787079 0.024 Uiso 1 1 calc R U . . .
C47 C 0.8067(5) 0.4521(5) 0.8771(2) 0.0164(10) Uani 1 1 d . . . . .

loop_
_atom_site_aniso_label
_atom_site_aniso_U_11
_atom_site_aniso_U_22
_atom_site_aniso_U_33
_atom_site_aniso_U_23
_atom_site_aniso_U_13
_atom_site_aniso_U_12
Pt1 0.00861(12) 0.01527(13) 0.01036(11) -0.00096(9) -0.00129(9) -0.00399(10)
N1 0.0139(19) 0.017(2) 0.0148(18) -0.0019(15) 0.0020(15) -0.0072(16)
N2 0.0052(17) 0.017(2) 0.0153(18) -0.0003(15) 0.0001(14) -0.0001(16)
C1 0.015(2) 0.022(2) 0.014(2) 0.0008(18) -0.0066(18) -0.010(2)
C2 0.020(2) 0.027(3) 0.019(2) 0.001(2) 0.0079(19) -0.012(2)
C3 0.022(2) 0.022(3) 0.025(2) 0.006(2) -0.005(2) -0.010(2)
C11 0.008(2) 0.017(2) 0.014(2) -0.0013(18) -0.0012(17) 0.0003(18)
C12 0.010(2) 0.017(2) 0.016(2) -0.0031(18) -0.0028(17) -0.0008(18)
C13 0.014(2) 0.019(2) 0.022(2) 0.0004(19) -0.0023(19) -0.006(2)
C14 0.014(2) 0.022(3) 0.019(2) 0.002(2) 0.0028(18) -0.002(2)
C15 0.018(2) 0.017(2) 0.018(2) -0.0024(19) -0.0056(19) 0.000(2)
C16 0.009(2) 0.012(2) 0.021(2) -0.0025(18) 0.0021(17) -0.0024(18)
C17 0.024(3) 0.025(3) 0.022(2) 0.002(2) -0.009(2) -0.012(2)
C18 0.020(2) 0.026(3) 0.028(3) -0.003(2) -0.007(2) -0.009(2)
C20 0.008(2) 0.016(2) 0.016(2) -0.0011(18) 0.0043(17) -0.0045(18)
C21 0.010(2) 0.021(2) 0.012(2) -0.0040(18) 0.0013(17) -0.0063(19)
C22 0.025(3) 0.015(2) 0.022(2) -0.0052(19) -0.005(2) -0.008(2)
C23 0.026(3) 0.023(3) 0.014(2) 0.0039(19) -0.0076(19) -0.008(2)
C24 0.020(2) 0.030(3) 0.013(2) -0.0014(19) -0.0039(18) -0.014(2)
C25 0.019(2) 0.021(3) 0.021(2) -0.0071(19) 0.0019(19) -0.012(2)
C26 0.013(2) 0.019(2) 0.013(2) -0.0009(18) 0.0000(17) -0.0047(19)
C27 0.009(2) 0.018(2) 0.017(2) -0.0026(18) 0.0000(17) -0.0020(19)
Pt2 0.01446(13) 0.01436(13) 0.00949(11) 0.00068(9) -0.00313(9) -0.00750(11)
N3 0.020(2) 0.016(2) 0.0147(17) -0.0002(15) -0.0039(15) -0.0123(17)
N4 0.021(2) 0.019(2) 0.0140(18) -0.0014(15) -0.0074(15) -0.0087(17)
C4 0.014(2) 0.020(2) 0.010(2) 0.0017(18) 0.0024(17) -0.0106(19)
C5 0.021(2) 0.021(3) 0.028(2) -0.003(2) -0.005(2) -0.014(2)
C6 0.033(3) 0.018(3) 0.027(3) 0.005(2) -0.011(2) -0.012(2)
C31 0.018(2) 0.018(2) 0.016(2) -0.0013(18) -0.0098(18) -0.004(2)
C32 0.019(2) 0.024(3) 0.020(2) 0.003(2) -0.0116(19) -0.008(2)
C33 0.027(3) 0.022(3) 0.028(3) 0.005(2) -0.013(2) -0.012(2)
C34 0.035(3) 0.017(3) 0.027(3) -0.003(2) -0.014(2) -0.003(2)
C35 0.024(3) 0.029(3) 0.017(2) -0.005(2) -0.008(2) -0.003(2)
C36 0.023(2) 0.023(3) 0.015(2) 0.0024(19) -0.0125(19) -0.010(2)
C37 0.017(2) 0.024(3) 0.023(2) 0.007(2) -0.0060(19) -0.006(2)
C38 0.022(3) 0.040(3) 0.022(2) 0.002(2) -0.003(2) -0.011(2)
C40 0.017(2) 0.018(2) 0.015(2) -0.0009(18) -0.0068(19) -0.007(2)
C41 0.017(2) 0.024(3) 0.009(2) 0.0034(18) -0.0061(17) -0.008(2)
C42 0.024(3) 0.026(3) 0.017(2) -0.001(2) -0.0076(19) -0.010(2)
C43 0.031(3) 0.038(3) 0.020(2) 0.007(2) -0.012(2) -0.024(3)
C44 0.016(2) 0.059(4) 0.012(2) 0.014(2) -0.0057(19) -0.021(3)
C45 0.018(2) 0.035(3) 0.016(2) -0.001(2) -0.0025(19) -0.001(2)
C46 0.025(3) 0.022(3) 0.016(2) 0.0069(19) -0.0082(19) -0.012(2)
C47 0.022(2) 0.015(2) 0.014(2) -0.0030(18) -0.0094(19) -0.006(2)

loop_
_atom_type_symbol
_atom_type_description
_atom_type_scat_dispersion_real
_atom_type_scat_dispersion_imag
_atom_type_scat_source
C C 0.0033 0.0016 'International Tables Vol C Tables 4.2.6.8 and 6.1.1.4'
H H 0.0000 0.0000 'International Tables Vol C Tables 4.2.6.8 and 6.1.1.4'
N N 0.0061 0.0033 'International Tables Vol C Tables 4.2.6.8 and 6.1.1.4'
Pt Pt -1.7033 8.3905 'International Tables Vol C Tables 4.2.6.8 and 6.1.1.4'

loop_
_geom_angle_atom_site_label_1
_geom_angle_atom_site_label_2
_geom_angle_atom_site_label_3
_geom_angle
_geom_angle_site_symmetry_1
_geom_angle_site_symmetry_3
_geom_angle_publ_flag
C20 Pt1 C20 180.0 2_656 . ?
C20 Pt1 C1 92.99(16) 2_656 . ?
C20 Pt1 C1 87.01(16) . . ?
C20 Pt1 C1 87.01(16) 2_656 2_656 ?
C20 Pt1 C1 92.99(16) . 2_656 ?
C1 Pt1 C1 180.0 . 2_656 ?
C1 N1 C3 122.0(4) . . ?
C1 N1 C2 121.9(4) . . ?
C3 N1 C2 116.0(4) . . ?
C1 N2 C11 124.5(3) . . ?
N1 C1 N2 115.6(4) . . ?
N1 C1 Pt1 122.1(3) . . ?
N2 C1 Pt1 122.2(3) . . ?
C12 C11 C16 122.2(4) . . ?
C12 C11 N2 119.7(4) . . ?
C16 C11 N2 117.8(4) . . ?
C11 C12 C13 117.7(4) . . ?
C11 C12 C17 122.2(4) . . ?
C13 C12 C17 120.1(4) . . ?
C14 C13 C12 120.5(4) . . ?
C15 C14 C13 120.2(4) . . ?
C14 C15 C16 121.1(4) . . ?
C15 C16 C11 118.2(4) . . ?
C15 C16 C18 120.9(4) . . ?
C11 C16 C18 120.9(4) . . ?
C27 C20 Pt1 177.2(4) . . ?
C26 C21 C22 117.7(4) . . ?
C26 C21 C27 120.2(4) . . ?
C22 C21 C27 122.1(4) . . ?
C23 C22 C21 120.7(4) . . ?
C24 C23 C22 120.4(4) . . ?
C25 C24 C23 120.0(4) . . ?
C24 C25 C26 119.9(4) . . ?
C25 C26 C21 121.4(4) . . ?
C20 C27 C21 176.5(4) . . ?
C40 Pt2 C40 180.0 . 2_667 ?
C40 Pt2 C4 91.48(16) . 2_667 ?
C40 Pt2 C4 88.52(16) 2_667 2_667 ?
C40 Pt2 C4 88.52(16) . . ?
C40 Pt2 C4 91.48(16) 2_667 . ?
C4 Pt2 C4 180.0 2_667 . ?
C4 N3 C6 120.5(3) . . ?
C4 N3 C5 123.8(4) . . ?
C6 N3 C5 115.7(3) . . ?
C4 N4 C31 124.1(3) . . ?
N3 C4 N4 115.6(4) . . ?
N3 C4 Pt2 121.6(3) . . ?
N4 C4 Pt2 122.7(3) . . ?
C36 C31 C32 121.9(4) . . ?
C36 C31 N4 117.7(4) . . ?
C32 C31 N4 120.0(4) . . ?
C33 C32 C31 117.6(4) . . ?
C33 C32 C37 120.5(4) . . ?
C31 C32 C37 121.8(4) . . ?
C34 C33 C32 121.4(5) . . ?
C33 C34 C35 119.6(5) . . ?
C34 C35 C36 121.5(5) . . ?
C35 C36 C31 117.7(4) . . ?
C35 C36 C38 120.1(4) . . ?
C31 C36 C38 122.1(4) . . ?
C47 C40 Pt2 178.0(4) . . ?
C46 C41 C42 118.0(4) . . ?
C46 C41 C47 123.4(4) . . ?
C42 C41 C47 118.6(4) . . ?
C43 C42 C41 121.2(4) . . ?
C44 C43 C42 118.9(5) . . ?
C43 C44 C45 120.9(4) . . ?
C44 C45 C46 119.7(5) . . ?
C45 C46 C41 121.1(5) . . ?
C40 C47 C41 171.3(5) . . ?

loop_
_geom_bond_atom_site_label_1
_geom_bond_atom_site_label_2
_geom_bond_distance
_geom_bond_site_symmetry_2
_geom_bond_publ_flag
Pt1 C20 2.017(4) 2_656 ?
Pt1 C20 2.017(4) . ?
Pt1 C1 2.036(4) . ?
Pt1 C1 2.036(4) 2_656 ?
N1 C1 1.337(5) . ?
N1 C3 1.462(5) . ?
N1 C2 1.469(5) . ?
N2 C1 1.348(5) . ?
N2 C11 1.439(5) . ?
C11 C12 1.393(6) . ?
C11 C16 1.398(6) . ?
C12 C13 1.409(6) . ?
C12 C17 1.499(5) . ?
C13 C14 1.386(6) . ?
C14 C15 1.381(6) . ?
C15 C16 1.387(6) . ?
C16 C18 1.514(6) . ?
C20 C27 1.208(6) . ?
C21 C26 1.398(6) . ?
C21 C22 1.403(6) . ?
C21 C27 1.438(5) . ?
C22 C23 1.393(6) . ?
C23 C24 1.383(6) . ?
C24 C25 1.380(6) . ?
C25 C26 1.393(6) . ?
Pt2 C40 2.007(4) . ?
Pt2 C40 2.007(4) 2_667 ?
Pt2 C4 2.037(4) 2_667 ?
Pt2 C4 2.037(4) . ?
N3 C4 1.330(5) . ?
N3 C6 1.462(5) . ?
N3 C5 1.475(5) . ?
N4 C4 1.354(5) . ?
N4 C31 1.446(6) . ?
C31 C36 1.399(6) . ?
C31 C32 1.400(6) . ?
C32 C33 1.394(6) . ?
C32 C37 1.502(6) . ?
C33 C34 1.380(7) . ?
C34 C35 1.382(7) . ?
C35 C36 1.389(6) . ?
C36 C38 1.503(6) . ?
C40 C47 1.213(6) . ?
C41 C46 1.389(6) . ?
C41 C42 1.408(6) . ?
C41 C47 1.443(6) . ?
C42 C43 1.394(6) . ?
C43 C44 1.384(7) . ?
C44 C45 1.385(7) . ?
C45 C46 1.389(6) . ?
